data_7061055
loop_
_publ_author_name
'Naskar, Tilak'
'Pal, Nabhendu'
'Majumdar, Amit'

_publ_section_title
;
 Synthesis and redox reactions of binuclear zinc(ii)--thiolate complexes
 with elemental sulfur
;
_journal_issue 47
_journal_name_full 'New Journal of Chemistry'
_journal_page_first 22406
_journal_page_last 22416
_journal_paper_doi 10.1039/D1NJ03012D
_journal_volume 45
_journal_year 2021
_chemical_formula_moiety 'C50 H54 N10 O3 Zn2, 2(Cl O4)'
_chemical_formula_sum 'C50 H54 Cl2 N10 O11 Zn2'
_chemical_formula_weight 1172.67
_space_group_crystal_system monoclinic
_space_group_IT_number 14
_space_group_name_Hall '-P 2yn'
_space_group_name_H-M_alt 'P 1 21/n 1'
_atom_sites_solution_hydrogens geom
_audit_creation_date 2021-09-23
_audit_creation_method
;
Olex2 1.2
(compiled 2018.05.29 svn.r3508 for OlexSys, GUI svn.r5506)
;
_audit_update_record
;
2021-11-02 deposited with the CCDC.	2021-11-05 downloaded from the CCDC.
;
_cell_angle_alpha 90
_cell_angle_beta 98.5490(10)
_cell_angle_gamma 90
_cell_formula_units_Z 4
_cell_length_a 13.9848(4)
_cell_length_b 23.1682(7)
_cell_length_c 16.0316(5)
_cell_measurement_reflns_used 17195
_cell_measurement_temperature 146(2)
_cell_measurement_theta_max 25.02
_cell_measurement_theta_min 2.52
_cell_volume 5136.6(3)
_computing_cell_refinement 'SAINT v8.38A (Bruker, 2016)'
_computing_data_collection 'APEX2 v2017.3-0 (Bruker-Axs,2016)'
_computing_data_reduction 'SAINT v8.38A (Bruker, 2016)'
_computing_molecular_graphics 'Olex2 (Dolomanov et al., 2009)'
_computing_publication_material 'Olex2 (Dolomanov et al., 2009)'
_computing_structure_refinement 'ShelXL (Sheldrick, 2015)'
_computing_structure_solution 'ShelXD (Sheldrick, 2015)'
_diffrn_ambient_temperature 146(2)
_diffrn_measured_fraction_theta_full 0.993
_diffrn_measured_fraction_theta_max 0.993
_diffrn_measurement_device_type 'Bruker D8VENTURE with PHOTON II Detector'
_diffrn_measurement_method 'phi, omega and kappa scan'
_diffrn_radiation_probe x-ray
_diffrn_radiation_type MoK\a
_diffrn_radiation_wavelength 0.71073
_diffrn_reflns_av_R_equivalents 0.0427
_diffrn_reflns_av_unetI/netI 0.0315
_diffrn_reflns_Laue_measured_fraction_full 0.993
_diffrn_reflns_Laue_measured_fraction_max 0.993
_diffrn_reflns_limit_h_max 16
_diffrn_reflns_limit_h_min -16
_diffrn_reflns_limit_k_max 27
_diffrn_reflns_limit_k_min -27
_diffrn_reflns_limit_l_max 19
_diffrn_reflns_limit_l_min -19
_diffrn_reflns_number 53777
_diffrn_reflns_point_group_measured_fraction_full 0.993
_diffrn_reflns_point_group_measured_fraction_max 0.993
_diffrn_reflns_theta_full 25.126
_diffrn_reflns_theta_max 25.126
_diffrn_reflns_theta_min 2.177
_diffrn_source_type Micro-focus
_exptl_absorpt_coefficient_mu 1.109
_exptl_absorpt_correction_T_max 0.7452
_exptl_absorpt_correction_T_min 0.6725
_exptl_absorpt_correction_type multi-scan
_exptl_absorpt_process_details
;
SADABS-2016/2 (Bruker,2016/2) was used for absorption correction.
wR2(int) was 0.1230 before and 0.0517 after correction.
The Ratio of minimum to maximum transmission is 0.9024.
The \l/2 correction factor is Not present.
;
_exptl_crystal_colour colorless
_exptl_crystal_density_diffrn 1.516
_exptl_crystal_density_method 'not measured'
_exptl_crystal_description block
_exptl_crystal_F_000 2424
_exptl_crystal_size_max 0.24
_exptl_crystal_size_mid 0.22
_exptl_crystal_size_min 0.2
_refine_diff_density_max 0.988
_refine_diff_density_min -1.053
_refine_diff_density_rms 0.090
_refine_ls_extinction_method none
_refine_ls_goodness_of_fit_ref 1.111
_refine_ls_hydrogen_treatment constr
_refine_ls_matrix_type full
_refine_ls_number_parameters 692
_refine_ls_number_reflns 9120
_refine_ls_number_restraints 43
_refine_ls_restrained_S_all 1.131
_refine_ls_R_factor_all 0.0961
_refine_ls_R_factor_gt 0.0821
_refine_ls_shift/su_max 0.000
_refine_ls_shift/su_mean 0.000
_refine_ls_structure_factor_coef Fsqd
_refine_ls_weighting_details 'w=1/[\s^2^(Fo^2^)+(0.0471P)^2^+28.7686P] where P=(Fo^2^+2Fc^2^)/3'
_refine_ls_weighting_scheme calc
_refine_ls_wR_factor_gt 0.1885
_refine_ls_wR_factor_ref 0.1955
_reflns_Friedel_coverage 0.000
_reflns_number_gt 7505
_reflns_number_total 9120
_reflns_threshold_expression 'I > 2\s(I)'
_cod_data_source_file d1nj03012d2.cif
_cod_data_source_block Zn2Benzoate
_cod_depositor_comments 'Adding full bibliography for 7061049--7061056.cif.'
_cod_original_sg_symbol_H-M P21/n
_cod_database_code 7061055
_shelx_shelxl_version_number 2018/3
_shelx_space_group_comment
;
The symmetry employed for this shelxl refinement is uniquely defined
by the following loop, which should always be used as a source of
symmetry information in preference to the above space-group names.
They are only intended as comments.
;
_shelx_estimated_absorpt_t_max 0.809
_shelx_estimated_absorpt_t_min 0.777
_olex2_refinement_description
;
1. Fixed Uiso
 At 1.2 times of:
  All C(H) groups, All C(H,H) groups
 At 1.5 times of:
  All C(H,H,H) groups
2. Restrained distances
 Cl2A-O9A \\sim Cl2B-O11B \\sim Cl2A-O11A \\sim Cl2B-O9B \\sim Cl2B-O10B \\sim
Cl2A-O10A \\sim Cl2B-
 O8B \\sim Cl2A-O8A
 with sigma of 0.02
 Cl1-O5 \\sim Cl1-O7A \\sim Cl1-O7B \\sim Cl1-O4 \\sim Cl1-O6B \\sim Cl1-O6A
 with sigma of 0.02
 Cl2B-O9B \\sim Cl2B-O10B \\sim Cl2B-O8B \\sim Cl2B-O11B \\sim Cl2A-O11A \\sim
Cl2A-O9A \\sim Cl2A-O8A
 \\sim Cl2A-O10A
 with sigma of 0.02
3. Uiso/Uaniso restraints and constraints
Uanis(C23B) = Uanis(C23A)
Uanis(C2B) = Uanis(C2A)
Uanis(C13B) = Uanis(C13A)
Uanis(N6) = Uanis(C34B) = Uanis(C34A)
Uanis(C42B) = Uanis(C42A) = Uanis(C43A) = Uanis(C43B)
Uanis(O7B) = Uanis(O7A)
Uanis(O6B) = Uanis(O6A)
Uanis(Cl2B) = Uanis(Cl2A)
Uanis(O9A) = Uanis(O9B) = Uanis(O8A) = Uanis(O8B) = Uanis(O10B) = Uanis(O10A) =
Uanis(O11B) = Uanis(O11A)
Uanis(N7) = Uanis(N8B) = Uanis(N8A) = Uanis(C33A) = Uanis(C32B) = Uanis(C32A) =
Uanis(C33B)
4. Others
 Sof(N8B)=Sof(H1B)=Sof(C2B)=Sof(H2BA)=Sof(H2BB)=Sof(C13B)=Sof(H13C)=Sof(H13D)=
 Sof(C23B)=Sof(H23C)=Sof(H23D)=Sof(C24B)=Sof(H24C)=Sof(H24D)=Sof(C32B)=
 Sof(H32C)=Sof(H32D)=Sof(C33B)=Sof(H33D)=Sof(H33E)=Sof(H33F)=Sof(C34B)=
 Sof(H34C)=Sof(H34D)=Sof(C42B)=Sof(H42C)=Sof(H42D)=Sof(H42E)=Sof(C43B)=
 Sof(H43D)=Sof(H43E)=Sof(O6B)=Sof(O7B)=Sof(Cl2B)=Sof(O8B)=Sof(O9B)=Sof(O10B)=
 Sof(O11B)=1-FVAR(1)
 Sof(N8A)=Sof(H1A)=Sof(C2A)=Sof(H2AA)=Sof(H2AB)=Sof(C13A)=Sof(H13A)=Sof(H13B)=
 Sof(C23A)=Sof(H23A)=Sof(H23B)=Sof(C24A)=Sof(H24A)=Sof(H24B)=Sof(C32A)=
 Sof(H32A)=Sof(H32B)=Sof(C33A)=Sof(H33A)=Sof(H33B)=Sof(H33C)=Sof(C34A)=
 Sof(H34A)=Sof(H34B)=Sof(C42A)=Sof(H42A)=Sof(H42B)=Sof(C43A)=Sof(H43A)=
 Sof(H43B)=Sof(H43C)=Sof(O6A)=Sof(O7A)=Sof(Cl2A)=Sof(O8A)=Sof(O9A)=Sof(O10A)=
 Sof(O11A)=FVAR(1)
5.a Ternary CH refined with riding coordinates:
 C1(H1A), C1(H1B)
5.b Secondary CH2 refined with riding coordinates:
 C2A(H2AA,H2AB), C2B(H2BA,H2BB), C3(H3A,H3B), C11(H11A,H11B), C13A(H13A,H13B),
 C13B(H13C,H13D), C21(H21A,H21B), C23A(H23A,H23B), C23B(H23C,H23D), C24A(H24A,
 H24B), C24B(H24C,H24D), C32A(H32A,H32B), C32B(H32C,H32D), C34A(H34A,H34B),
 C34B(H34C,H34D), C42A(H42A,H42B), C43B(H43D,H43E)
5.c Aromatic/amide H refined with riding coordinates:
 C6(H6), C7(H7), C8(H8), C9(H9), C16(H16), C17(H17), C18(H18), C19(H19),
 C27(H27), C28(H28), C29(H29), C30(H30), C37(H37), C38(H38), C39(H39), C40(H40),
  C46(H46), C47(H47), C48(H48), C49(H49), C50(H50)
5.d Idealised Me refined as rotating group:
 C12(H12A,H12B,H12C), C22(H22A,H22B,H22C), C33A(H33A,H33B,H33C), C33B(H33D,
 H33E,H33F), C42B(H42C,H42D,H42E), C43A(H43A,H43B,H43C)
;
_olex2_submission_special_instructions 'No special instructions were received'

loop_
_space_group_symop_operation_xyz
'x, y, z'
'-x+1/2, y+1/2, -z+1/2'
'-x, -y, -z'
'x-1/2, -y-1/2, z-1/2'

loop_
_atom_site_label
_atom_site_type_symbol
_atom_site_fract_x
_atom_site_fract_y
_atom_site_fract_z
_atom_site_U_iso_or_equiv
_atom_site_adp_type
_atom_site_occupancy
_atom_site_site_symmetry_order
_atom_site_calc_flag
_atom_site_refinement_flags_posn
_atom_site_refinement_flags_adp
_atom_site_refinement_flags_occupancy
_atom_site_disorder_assembly
_atom_site_disorder_group
Zn1 Zn 0.44844(5) 0.28619(3) 0.39915(4) 0.0425(2) Uani 1 1 d . . . . .
Zn2 Zn 0.38874(5) 0.29239(3) 0.60357(4) 0.0416(2) Uani 1 1 d . . . . .
O1 O 0.4337(3) 0.32706(17) 0.5037(3) 0.0462(10) Uani 1 1 d . . . . .
O2 O 0.4148(4) 0.20681(19) 0.4334(3) 0.0572(12) Uani 1 1 d . . . . .
O3 O 0.3788(3) 0.20999(19) 0.5645(3) 0.0517(11) Uani 1 1 d . . . . .
N1 N 0.4933(4) 0.3798(2) 0.3640(3) 0.0496(13) Uani 1 1 d . . . . .
N2 N 0.3598(4) 0.3013(2) 0.2911(3) 0.0451(12) Uani 1 1 d . . . . .
N3 N 0.2953(4) 0.3591(3) 0.1881(3) 0.0554(14) Uani 1 1 d . . . . .
N4 N 0.5833(4) 0.2734(3) 0.3699(4) 0.0572(15) Uani 1 1 d . . . . .
N5 N 0.7251(4) 0.3072(4) 0.3464(5) 0.080(2) Uani 1 1 d . . . . .
N6 N 0.4009(4) 0.3891(2) 0.6462(3) 0.0524(12) Uani 1 1 d . . . . .
N7 N 0.2528(5) 0.3108(3) 0.6255(5) 0.0715(14) Uani 1 1 d . . . . .
N8A N 0.1334(19) 0.3802(11) 0.6191(15) 0.0715(14) Uani 0.345(4) 1 d . . P A 1
N8B N 0.1406(10) 0.3711(6) 0.6512(8) 0.0715(14) Uani 0.655(4) 1 d . . P A 2
N9 N 0.4812(4) 0.2873(2) 0.7134(3) 0.0451(12) Uani 1 1 d . . . . .
N10 N 0.5632(6) 0.3279(3) 0.8272(4) 0.079(2) Uani 1 1 d . . . . .
C1 C 0.4457(5) 0.3871(3) 0.5047(4) 0.0465(15) Uani 1 1 d . . . . .
H1A H 0.515673 0.391236 0.528447 0.056 Uiso 0.345(4) 1 calc R . P A 1
H1B H 0.381665 0.403874 0.480746 0.056 Uiso 0.655(4) 1 calc R . P A 2
C2A C 0.4391(14) 0.4188(8) 0.4328(12) 0.045(2) Uani 0.345(4) 1 d . . P A 1
H2AA H 0.472117 0.456418 0.444144 0.054 Uiso 0.345(4) 1 calc R . P A 1
H2AB H 0.370530 0.426023 0.409641 0.054 Uiso 0.345(4) 1 calc R . P A 1
C2B C 0.5166(7) 0.4054(4) 0.4464(6) 0.045(2) Uani 0.655(4) 1 d . . P A 2
H2BA H 0.515470 0.448011 0.440922 0.054 Uiso 0.655(4) 1 calc R . P A 2
H2BB H 0.582822 0.393850 0.471475 0.054 Uiso 0.655(4) 1 calc R . P A 2
C3 C 0.4208(6) 0.4015(3) 0.3026(5) 0.075(2) Uani 1 1 d . . . . .
H3A H 0.450879 0.422864 0.259732 0.090 Uiso 1 1 calc R . . . .
H3B H 0.380206 0.428961 0.329198 0.090 Uiso 1 1 calc R . . . .
C4 C 0.3583(5) 0.3543(3) 0.2603(4) 0.0480(15) Uani 1 1 d . . . . .
C5 C 0.2956(4) 0.2689(3) 0.2342(4) 0.0447(15) Uani 1 1 d . . . . .
C6 C 0.2759(5) 0.2106(3) 0.2329(4) 0.0530(16) Uani 1 1 d . . . . .
H6 H 0.303469 0.185825 0.277279 0.064 Uiso 1 1 calc R . . . .
C7 C 0.2139(5) 0.1899(3) 0.1639(5) 0.0594(19) Uani 1 1 d . . . . .
H7 H 0.200032 0.149720 0.159959 0.071 Uiso 1 1 calc R . . . .
C8 C 0.1713(5) 0.2269(4) 0.0997(5) 0.072(2) Uani 1 1 d . . . . .
H8 H 0.127172 0.211564 0.054328 0.086 Uiso 1 1 calc R . . . .
C9 C 0.1917(5) 0.2842(4) 0.1010(4) 0.065(2) Uani 1 1 d . . . . .
H9 H 0.163883 0.309118 0.056866 0.078 Uiso 1 1 calc R . . . .
C10 C 0.2553(5) 0.3051(3) 0.1698(4) 0.0504(16) Uani 1 1 d . . . . .
C11 C 0.2761(6) 0.4127(4) 0.1386(5) 0.074(2) Uani 1 1 d . . . . .
H11A H 0.276309 0.445943 0.177413 0.089 Uiso 1 1 calc R . . . .
H11B H 0.211281 0.410386 0.104148 0.089 Uiso 1 1 calc R . . . .
C12 C 0.3510(9) 0.4218(5) 0.0819(7) 0.107(4) Uani 1 1 d . . . . .
H12A H 0.329897 0.452660 0.041562 0.161 Uiso 1 1 calc GR . . . .
H12B H 0.359640 0.386030 0.051288 0.161 Uiso 1 1 calc GR . . . .
H12C H 0.412503 0.432680 0.115939 0.161 Uiso 1 1 calc GR . . . .
C13A C 0.5900(14) 0.3910(9) 0.3799(14) 0.052(2) Uani 0.345(4) 1 d . . P A 1
H13A H 0.611972 0.400722 0.439828 0.062 Uiso 0.345(4) 1 calc R . P A 1
H13B H 0.609617 0.421786 0.343103 0.062 Uiso 0.345(4) 1 calc R . P A 1
C13B C 0.5830(7) 0.3713(5) 0.3207(7) 0.052(2) Uani 0.655(4) 1 d . . P A 2
H13C H 0.563651 0.368749 0.258869 0.062 Uiso 0.655(4) 1 calc R . P A 2
H13D H 0.627258 0.404612 0.332880 0.062 Uiso 0.655(4) 1 calc R . P A 2
C14 C 0.6314(6) 0.3191(4) 0.3517(6) 0.078(3) Uani 1 1 d . . . . .
C15 C 0.6483(5) 0.2283(4) 0.3751(4) 0.0565(19) Uani 1 1 d . . . . .
C16 C 0.6353(6) 0.1704(4) 0.3876(5) 0.066(2) Uani 1 1 d . . . . .
H16 H 0.573591 0.155118 0.393274 0.079 Uiso 1 1 calc R . . . .
C17 C 0.7161(7) 0.1351(4) 0.3916(6) 0.086(3) Uani 1 1 d . . . . .
H17 H 0.709850 0.094600 0.398803 0.103 Uiso 1 1 calc R . . . .
C18 C 0.8058(8) 0.1586(6) 0.3850(7) 0.102(4) Uani 1 1 d . . . . .
H18 H 0.860458 0.133695 0.391981 0.122 Uiso 1 1 calc R . . . .
C19 C 0.8197(6) 0.2151(5) 0.3693(6) 0.091(3) Uani 1 1 d . . . . .
H19 H 0.881414 0.230177 0.363120 0.109 Uiso 1 1 calc R . . . .
C20 C 0.7386(6) 0.2493(4) 0.3628(5) 0.070(2) Uani 1 1 d . . . . .
C21 C 0.7990(7) 0.3470(5) 0.3244(8) 0.108(4) Uani 1 1 d . . . . .
H21A H 0.767665 0.379775 0.291293 0.130 Uiso 1 1 calc R . . . .
H21B H 0.841401 0.326843 0.289633 0.130 Uiso 1 1 calc R . . . .
C22 C 0.8578(10) 0.3689(6) 0.4042(10) 0.146(6) Uani 1 1 d . . . . .
H22A H 0.914870 0.389324 0.390514 0.219 Uiso 1 1 calc GR . . . .
H22B H 0.878430 0.336294 0.441495 0.219 Uiso 1 1 calc GR . . . .
H22C H 0.818543 0.395394 0.432640 0.219 Uiso 1 1 calc GR . . . .
C23A C 0.3936(15) 0.4217(8) 0.5729(12) 0.047(2) Uani 0.345(4) 1 d . . P A 1
H23A H 0.425119 0.459655 0.585025 0.056 Uiso 0.345(4) 1 calc R . P A 1
H23B H 0.324677 0.428372 0.550163 0.056 Uiso 0.345(4) 1 calc R . P A 1
C23B C 0.4702(8) 0.4109(4) 0.5879(6) 0.047(2) Uani 0.655(4) 1 d . . P A 2
H23C H 0.467056 0.453521 0.584723 0.056 Uiso 0.655(4) 1 calc R . P A 2
H23D H 0.537177 0.399804 0.611278 0.056 Uiso 0.655(4) 1 calc R . P A 2
C24A C 0.3058(15) 0.4037(9) 0.6883(17) 0.059(6) Uani 0.345(4) 1 d . . P A 1
H24A H 0.314220 0.393097 0.748730 0.070 Uiso 0.345(4) 1 calc R . P A 1
H24B H 0.287824 0.444996 0.681834 0.070 Uiso 0.345(4) 1 calc R . P A 1
C24B C 0.3069(8) 0.4154(4) 0.6275(8) 0.050(3) Uani 0.655(4) 1 d . . P A 2
H24C H 0.296816 0.431389 0.569582 0.060 Uiso 0.655(4) 1 calc R . P A 2
H24D H 0.299686 0.446825 0.667830 0.060 Uiso 0.655(4) 1 calc R . P A 2
C25 C 0.2328(6) 0.3654(4) 0.6359(7) 0.081(3) Uani 1 1 d . . . . .
C26 C 0.1651(5) 0.2810(3) 0.6214(4) 0.0492(16) Uani 1 1 d . . . . .
C27 C 0.1439(5) 0.2233(3) 0.6112(4) 0.0562(18) Uani 1 1 d . . . . .
H27 H 0.193116 0.195534 0.607230 0.067 Uiso 1 1 calc R . . . .
C28 C 0.0485(6) 0.2073(4) 0.6069(5) 0.073(2) Uani 1 1 d . . . . .
H28 H 0.031779 0.167658 0.600386 0.087 Uiso 1 1 calc R . . . .
C29 C -0.0235(6) 0.2473(5) 0.6120(6) 0.084(3) Uani 1 1 d . . . . .
H29 H -0.088717 0.234575 0.606196 0.101 Uiso 1 1 calc R . . . .
C30 C -0.0039(6) 0.3053(4) 0.6251(6) 0.083(3) Uani 1 1 d . . . . .
H30 H -0.053193 0.332727 0.630206 0.099 Uiso 1 1 calc R . . . .
C31 C 0.0920(6) 0.3206(4) 0.6302(5) 0.069(2) Uani 1 1 d . . . . .
C32A C 0.0828(19) 0.4383(12) 0.6227(19) 0.0715(14) Uani 0.345(4) 1 d . . P A 1
H32A H 0.123932 0.469327 0.604553 0.086 Uiso 0.345(4) 1 calc R . P A 1
H32B H 0.020929 0.438014 0.583572 0.086 Uiso 0.345(4) 1 calc R . P A 1
C32B C 0.0959(10) 0.4272(6) 0.6667(10) 0.0715(14) Uani 0.655(4) 1 d . . P A 2
H32C H 0.144475 0.452261 0.700416 0.086 Uiso 0.655(4) 1 calc R . P A 2
H32D H 0.042106 0.420964 0.699459 0.086 Uiso 0.655(4) 1 calc R . P A 2
C33A C 0.0633(17) 0.4504(11) 0.7123(16) 0.0715(14) Uani 0.345(4) 1 d . . P A 1
H33A H 0.017192 0.482354 0.711373 0.107 Uiso 0.345(4) 1 calc GR . P A 1
H33B H 0.123985 0.460874 0.747903 0.107 Uiso 0.345(4) 1 calc GR . P A 1
H33C H 0.036274 0.415827 0.735073 0.107 Uiso 0.345(4) 1 calc GR . P A 1
C33B C 0.0559(9) 0.4584(6) 0.5795(9) 0.0715(14) Uani 0.655(4) 1 d . . P A 2
H33D H 0.010380 0.432739 0.544923 0.107 Uiso 0.655(4) 1 calc GR . P A 2
H33E H 0.109992 0.467379 0.549176 0.107 Uiso 0.655(4) 1 calc GR . P A 2
H33F H 0.022784 0.494204 0.590807 0.107 Uiso 0.655(4) 1 calc GR . P A 2
C34A C 0.4850(17) 0.3954(9) 0.7147(14) 0.0524(12) Uani 0.345(4) 1 d . . P A 1
H34A H 0.470553 0.424013 0.756921 0.063 Uiso 0.345(4) 1 calc R . P A 1
H34B H 0.542948 0.408292 0.691123 0.063 Uiso 0.345(4) 1 calc R . P A 1
C34B C 0.4461(9) 0.3907(5) 0.7323(7) 0.0524(12) Uani 0.655(4) 1 d . . P A 2
H34C H 0.396250 0.395370 0.769601 0.063 Uiso 0.655(4) 1 calc R . P A 2
H34D H 0.490458 0.424184 0.741083 0.063 Uiso 0.655(4) 1 calc R . P A 2
C35 C 0.5017(6) 0.3362(3) 0.7547(4) 0.064(2) Uani 1 1 d . . . . .
C36 C 0.5326(4) 0.2443(3) 0.7622(4) 0.0477(16) Uani 1 1 d . . . . .
C37 C 0.5371(5) 0.1853(3) 0.7483(4) 0.0522(17) Uani 1 1 d . . . . .
H37 H 0.502401 0.167831 0.699295 0.063 Uiso 1 1 calc R . . . .
C38 C 0.5948(5) 0.1528(4) 0.8092(5) 0.065(2) Uani 1 1 d . . . . .
H38 H 0.599524 0.112280 0.801919 0.078 Uiso 1 1 calc R . . . .
C39 C 0.6461(6) 0.1788(4) 0.8812(5) 0.075(3) Uani 1 1 d . . . . .
H39 H 0.684753 0.155369 0.921508 0.090 Uiso 1 1 calc R . . . .
C40 C 0.6422(6) 0.2366(5) 0.8951(5) 0.075(2) Uani 1 1 d . . . . .
H40 H 0.677150 0.253829 0.944118 0.089 Uiso 1 1 calc R . . . .
C41 C 0.5842(5) 0.2697(3) 0.8339(4) 0.0586(18) Uani 1 1 d . . . . .
C42A C 0.578(3) 0.3684(18) 0.892(2) 0.099(4) Uani 0.345(4) 1 d . . P A 1
H42A H 0.593810 0.348726 0.946859 0.119 Uiso 0.345(4) 1 calc R . P A 1
H42B H 0.519083 0.391743 0.892356 0.119 Uiso 0.345(4) 1 calc R . P A 1
C42B C 0.5805(13) 0.3929(9) 0.9220(12) 0.099(4) Uani 0.655(4) 1 d . . P A 2
H42C H 0.529663 0.415654 0.888423 0.148 Uiso 0.655(4) 1 calc GR . P A 2
H42D H 0.613895 0.416783 0.967774 0.148 Uiso 0.655(4) 1 calc GR . P A 2
H42E H 0.551624 0.359350 0.945906 0.148 Uiso 0.655(4) 1 calc GR . P A 2
C43A C 0.670(2) 0.4112(16) 0.875(2) 0.099(4) Uani 0.345(4) 1 d . . P A 1
H43A H 0.645801 0.442467 0.836818 0.148 Uiso 0.345(4) 1 calc GR . P A 1
H43B H 0.718045 0.388595 0.850620 0.148 Uiso 0.345(4) 1 calc GR . P A 1
H43C H 0.700416 0.427644 0.929260 0.148 Uiso 0.345(4) 1 calc GR . P A 1
C43B C 0.6398(14) 0.3762(9) 0.8760(11) 0.099(4) Uani 0.655(4) 1 d . . P A 2
H43D H 0.698463 0.358544 0.908096 0.119 Uiso 0.655(4) 1 calc R . P A 2
H43E H 0.657548 0.406689 0.837897 0.119 Uiso 0.655(4) 1 calc R . P A 2
C44 C 0.3957(4) 0.1839(3) 0.4990(4) 0.0462(15) Uani 1 1 d . . . . .
C45 C 0.3898(5) 0.1194(3) 0.4991(5) 0.0562(18) Uani 1 1 d . . . . .
C46 C 0.3991(6) 0.0896(4) 0.4229(6) 0.074(2) Uani 1 1 d . . . . .
H46 H 0.408692 0.110222 0.373553 0.088 Uiso 1 1 calc R . . . .
C47 C 0.3938(8) 0.0293(4) 0.4226(7) 0.091(3) Uani 1 1 d . . . . .
H47 H 0.399201 0.008517 0.372461 0.109 Uiso 1 1 calc R . . . .
C48 C 0.3805(8) -0.0004(4) 0.4954(7) 0.096(3) Uani 1 1 d . . . . .
H48 H 0.378998 -0.041432 0.495620 0.115 Uiso 1 1 calc R . . . .
C49 C 0.3693(7) 0.0310(4) 0.5694(6) 0.083(3) Uani 1 1 d . . . . .
H49 H 0.359429 0.011205 0.619329 0.100 Uiso 1 1 calc R . . . .
C50 C 0.3727(6) 0.0909(3) 0.5685(5) 0.067(2) Uani 1 1 d . . . . .
H50 H 0.362958 0.111925 0.617382 0.080 Uiso 1 1 calc R . . . .
Cl1 Cl 0.35466(18) 0.52543(8) 0.83343(16) 0.0804(7) Uani 1 1 d D . . . .
O4 O 0.2678(7) 0.5210(5) 0.7717(6) 0.152(4) Uani 1 1 d D . . . .
O5 O 0.3539(7) 0.4823(4) 0.8922(6) 0.144(3) Uani 1 1 d D . . . .
O6A O 0.355(3) 0.5690(9) 0.8979(16) 0.107(5) Uani 0.345(4) 1 d D . P A 1
O6B O 0.3608(14) 0.5846(4) 0.8562(9) 0.107(5) Uani 0.655(4) 1 d D . P A 2
O7A O 0.4570(12) 0.5231(14) 0.8257(18) 0.104(5) Uani 0.345(4) 1 d D . P A 1
O7B O 0.4288(9) 0.5136(6) 0.7801(9) 0.104(5) Uani 0.655(4) 1 d D . P A 2
Cl2A Cl 0.2653(7) 0.0272(4) 0.1543(7) 0.0800(13) Uani 0.345(4) 1 d D . P A 1
Cl2B Cl 0.2590(3) 0.01944(18) 0.1075(4) 0.0800(13) Uani 0.655(4) 1 d D . P A 2
O8A O 0.205(2) 0.0289(14) 0.2134(19) 0.166(4) Uani 0.345(4) 1 d D . P A 1
O8B O 0.1869(12) 0.0354(7) 0.1590(13) 0.166(4) Uani 0.655(4) 1 d D . P A 2
O9A O 0.283(2) -0.0292(8) 0.169(3) 0.166(4) Uani 0.345(4) 1 d D . P A 1
O9B O 0.2878(11) -0.0350(5) 0.0978(13) 0.166(4) Uani 0.655(4) 1 d D . P A 2
O10A O 0.184(2) 0.0268(14) 0.088(2) 0.166(4) Uani 0.345(4) 1 d D . P A 1
O10B O 0.2207(11) 0.0365(7) 0.0313(10) 0.166(4) Uani 0.655(4) 1 d D . P A 2
O11A O 0.3487(15) 0.0561(11) 0.178(2) 0.166(4) Uani 0.345(4) 1 d D . P A 1
O11B O 0.3273(10) 0.0620(6) 0.1086(13) 0.166(4) Uani 0.655(4) 1 d D . P A 2

loop_
_atom_site_aniso_label
_atom_site_aniso_U_11
_atom_site_aniso_U_22
_atom_site_aniso_U_33
_atom_site_aniso_U_23
_atom_site_aniso_U_13
_atom_site_aniso_U_12
Zn1 0.0394(4) 0.0461(4) 0.0413(4) 0.0038(3) 0.0034(3) -0.0043(3)
Zn2 0.0450(4) 0.0377(4) 0.0407(4) 0.0010(3) 0.0021(3) -0.0046(3)
O1 0.058(3) 0.039(2) 0.040(2) 0.0010(19) 0.001(2) -0.014(2)
O2 0.070(3) 0.045(3) 0.059(3) -0.001(2) 0.016(2) -0.010(2)
O3 0.061(3) 0.042(2) 0.055(3) 0.000(2) 0.016(2) -0.007(2)
N1 0.049(3) 0.052(3) 0.047(3) 0.010(3) 0.004(2) -0.011(3)
N2 0.042(3) 0.048(3) 0.045(3) -0.002(2) 0.007(2) -0.004(2)
N3 0.058(3) 0.063(4) 0.043(3) 0.011(3) 0.001(3) 0.003(3)
N4 0.044(3) 0.073(4) 0.055(4) 0.021(3) 0.009(3) 0.004(3)
N5 0.045(4) 0.109(6) 0.090(5) 0.047(5) 0.020(3) 0.001(4)
N6 0.068(4) 0.042(2) 0.044(3) -0.001(2) 0.000(2) -0.007(2)
N7 0.057(2) 0.066(3) 0.091(4) -0.014(3) 0.006(3) 0.010(2)
N8A 0.057(2) 0.066(3) 0.091(4) -0.014(3) 0.006(3) 0.010(2)
N8B 0.057(2) 0.066(3) 0.091(4) -0.014(3) 0.006(3) 0.010(2)
N9 0.047(3) 0.048(3) 0.039(3) 0.000(2) 0.005(2) -0.002(2)
N10 0.113(6) 0.068(4) 0.045(4) -0.004(3) -0.024(4) -0.006(4)
C1 0.047(4) 0.036(3) 0.057(4) 0.005(3) 0.007(3) -0.003(3)
C2A 0.047(5) 0.034(4) 0.053(5) 0.001(4) 0.004(4) -0.009(4)
C2B 0.047(5) 0.034(4) 0.053(5) 0.001(4) 0.004(4) -0.009(4)
C3 0.089(6) 0.051(4) 0.075(5) 0.007(4) -0.020(5) -0.007(4)
C4 0.053(4) 0.047(4) 0.044(4) 0.007(3) 0.004(3) 0.003(3)
C5 0.037(3) 0.060(4) 0.039(3) -0.005(3) 0.007(3) -0.003(3)
C6 0.043(4) 0.062(4) 0.055(4) -0.010(3) 0.012(3) -0.009(3)
C7 0.049(4) 0.063(5) 0.067(5) -0.020(4) 0.012(4) -0.007(3)
C8 0.049(4) 0.106(7) 0.059(5) -0.026(5) 0.005(4) -0.003(4)
C9 0.061(5) 0.098(6) 0.035(4) -0.006(4) 0.002(3) -0.004(4)
C10 0.045(4) 0.067(5) 0.040(4) 0.001(3) 0.009(3) 0.002(3)
C11 0.078(6) 0.082(6) 0.060(5) 0.026(4) -0.002(4) 0.007(5)
C12 0.139(10) 0.092(7) 0.089(7) 0.041(6) 0.013(7) 0.001(7)
C13A 0.051(5) 0.056(6) 0.050(6) 0.009(5) 0.015(5) -0.007(4)
C13B 0.051(5) 0.056(6) 0.050(6) 0.009(5) 0.015(5) -0.007(4)
C14 0.046(4) 0.093(6) 0.096(6) 0.043(5) 0.017(4) 0.002(4)
C15 0.044(4) 0.095(6) 0.032(3) 0.003(3) 0.007(3) 0.013(4)
C16 0.065(5) 0.075(5) 0.059(5) -0.012(4) 0.019(4) 0.008(4)
C17 0.091(7) 0.085(6) 0.088(7) -0.021(5) 0.034(5) 0.021(5)
C18 0.093(8) 0.127(10) 0.097(8) 0.007(7) 0.053(6) 0.041(7)
C19 0.058(5) 0.142(10) 0.081(6) 0.019(6) 0.038(5) 0.018(6)
C20 0.057(5) 0.103(7) 0.053(5) 0.022(4) 0.018(4) 0.007(4)
C21 0.056(5) 0.131(10) 0.144(10) 0.030(8) 0.035(6) -0.007(6)
C22 0.116(10) 0.120(10) 0.217(17) -0.041(11) 0.071(11) -0.048(8)
C23A 0.056(5) 0.034(4) 0.046(5) 0.001(4) -0.006(4) -0.006(4)
C23B 0.056(5) 0.034(4) 0.046(5) 0.001(4) -0.006(4) -0.006(4)
C24A 0.061(13) 0.043(11) 0.070(16) -0.018(11) 0.004(12) 0.005(9)
C24B 0.060(7) 0.045(6) 0.047(6) -0.005(5) 0.019(5) 0.002(5)
C25 0.054(5) 0.067(5) 0.118(8) -0.032(5) 0.005(5) 0.003(4)
C26 0.050(4) 0.062(4) 0.037(3) 0.000(3) 0.008(3) -0.005(3)
C27 0.065(5) 0.063(5) 0.044(4) 0.005(3) 0.020(3) -0.006(4)
C28 0.076(6) 0.080(6) 0.069(5) 0.004(4) 0.035(4) -0.022(5)
C29 0.060(5) 0.109(8) 0.093(7) 0.007(6) 0.039(5) -0.013(5)
C30 0.063(5) 0.086(7) 0.106(7) -0.012(5) 0.035(5) -0.001(5)
C31 0.060(5) 0.080(6) 0.072(5) -0.012(4) 0.020(4) 0.009(4)
C32A 0.057(2) 0.066(3) 0.091(4) -0.014(3) 0.006(3) 0.010(2)
C32B 0.057(2) 0.066(3) 0.091(4) -0.014(3) 0.006(3) 0.010(2)
C33A 0.057(2) 0.066(3) 0.091(4) -0.014(3) 0.006(3) 0.010(2)
C33B 0.057(2) 0.066(3) 0.091(4) -0.014(3) 0.006(3) 0.010(2)
C34A 0.068(4) 0.042(2) 0.044(3) -0.001(2) 0.000(2) -0.007(2)
C34B 0.068(4) 0.042(2) 0.044(3) -0.001(2) 0.000(2) -0.007(2)
C35 0.082(5) 0.062(5) 0.042(4) 0.000(3) -0.006(4) 0.001(4)
C36 0.037(3) 0.065(4) 0.042(4) 0.007(3) 0.010(3) -0.001(3)
C37 0.050(4) 0.057(4) 0.050(4) 0.016(3) 0.011(3) 0.004(3)
C38 0.055(4) 0.069(5) 0.072(5) 0.028(4) 0.017(4) 0.009(4)
C39 0.071(5) 0.101(7) 0.053(5) 0.039(5) 0.012(4) 0.021(5)
C40 0.068(5) 0.112(8) 0.041(4) 0.013(4) -0.002(4) 0.005(5)
C41 0.063(4) 0.073(5) 0.039(4) 0.010(3) 0.004(3) -0.003(4)
C42A 0.078(7) 0.117(12) 0.100(9) 0.013(8) 0.005(6) 0.002(8)
C42B 0.078(7) 0.117(12) 0.100(9) 0.013(8) 0.005(6) 0.002(8)
C43A 0.078(7) 0.117(12) 0.100(9) 0.013(8) 0.005(6) 0.002(8)
C43B 0.078(7) 0.117(12) 0.100(9) 0.013(8) 0.005(6) 0.002(8)
C44 0.037(3) 0.045(4) 0.057(4) -0.004(3) 0.009(3) -0.006(3)
C45 0.056(4) 0.042(4) 0.075(5) -0.005(3) 0.024(4) -0.006(3)
C46 0.083(6) 0.064(5) 0.077(6) -0.011(4) 0.023(5) -0.022(4)
C47 0.117(8) 0.058(5) 0.103(8) -0.017(5) 0.030(6) -0.016(5)
C48 0.129(9) 0.059(5) 0.102(8) -0.009(5) 0.025(7) -0.026(6)
C49 0.111(7) 0.056(5) 0.089(6) -0.004(5) 0.032(6) -0.020(5)
C50 0.071(5) 0.058(5) 0.074(5) -0.007(4) 0.017(4) -0.014(4)
Cl1 0.1019(17) 0.0455(10) 0.1021(17) -0.0048(11) 0.0426(14) -0.0154(11)
O4 0.141(8) 0.191(10) 0.115(7) -0.034(7) -0.010(6) -0.021(7)
O5 0.177(9) 0.124(7) 0.144(7) 0.061(6) 0.069(7) -0.006(6)
O6A 0.129(7) 0.049(6) 0.154(14) -0.032(8) 0.052(11) -0.018(7)
O6B 0.129(7) 0.049(6) 0.154(14) -0.032(8) 0.052(11) -0.018(7)
O7A 0.135(9) 0.065(7) 0.130(14) -0.008(9) 0.084(9) 0.000(6)
O7B 0.135(9) 0.065(7) 0.130(14) -0.008(9) 0.084(9) 0.000(6)
Cl2A 0.0683(17) 0.0485(17) 0.117(4) 0.008(3) -0.006(3) -0.0066(13)
Cl2B 0.0683(17) 0.0485(17) 0.117(4) 0.008(3) -0.006(3) -0.0066(13)
O8A 0.123(5) 0.120(5) 0.258(13) 0.056(7) 0.038(7) 0.009(4)
O8B 0.123(5) 0.120(5) 0.258(13) 0.056(7) 0.038(7) 0.009(4)
O9A 0.123(5) 0.120(5) 0.258(13) 0.056(7) 0.038(7) 0.009(4)
O9B 0.123(5) 0.120(5) 0.258(13) 0.056(7) 0.038(7) 0.009(4)
O10A 0.123(5) 0.120(5) 0.258(13) 0.056(7) 0.038(7) 0.009(4)
O10B 0.123(5) 0.120(5) 0.258(13) 0.056(7) 0.038(7) 0.009(4)
O11A 0.123(5) 0.120(5) 0.258(13) 0.056(7) 0.038(7) 0.009(4)
O11B 0.123(5) 0.120(5) 0.258(13) 0.056(7) 0.038(7) 0.009(4)

loop_
_atom_type_symbol
_atom_type_description
_atom_type_scat_dispersion_real
_atom_type_scat_dispersion_imag
_atom_type_scat_source
C C 0.0033 0.0016 'International Tables Vol C Tables 4.2.6.8 and 6.1.1.4'
H H 0.0000 0.0000 'International Tables Vol C Tables 4.2.6.8 and 6.1.1.4'
Cl Cl 0.1484 0.1585 'International Tables Vol C Tables 4.2.6.8 and 6.1.1.4'
N N 0.0061 0.0033 'International Tables Vol C Tables 4.2.6.8 and 6.1.1.4'
O O 0.0106 0.0060 'International Tables Vol C Tables 4.2.6.8 and 6.1.1.4'
Zn Zn 0.2839 1.4301 'International Tables Vol C Tables 4.2.6.8 and 6.1.1.4'

loop_
_geom_angle_atom_site_label_1
_geom_angle_atom_site_label_2
_geom_angle_atom_site_label_3
_geom_angle
_geom_angle_site_symmetry_1
_geom_angle_site_symmetry_3
_geom_angle_publ_flag
O1 Zn1 O2 98.65(18) . . ?
O1 Zn1 N1 79.93(18) . . ?
O1 Zn1 N2 121.6(2) . . ?
O1 Zn1 N4 119.1(2) . . ?
O2 Zn1 N1 177.5(2) . . ?
O2 Zn1 N2 105.0(2) . . ?
O2 Zn1 N4 101.2(2) . . ?
N2 Zn1 N1 77.5(2) . . ?
N2 Zn1 N4 107.6(2) . . ?
N4 Zn1 N1 77.8(2) . . ?
O1 Zn2 O3 98.61(18) . . ?
O1 Zn2 N6 80.19(18) . . ?
O1 Zn2 N7 118.3(2) . . ?
O1 Zn2 N9 119.23(19) . . ?
O3 Zn2 N6 178.78(19) . . ?
O3 Zn2 N7 103.3(2) . . ?
O3 Zn2 N9 102.8(2) . . ?
N7 Zn2 N6 77.1(2) . . ?
N9 Zn2 N6 78.0(2) . . ?
N9 Zn2 N7 110.8(3) . . ?
Zn1 O1 Zn2 125.6(2) . . ?
C1 O1 Zn1 117.5(4) . . ?
C1 O1 Zn2 116.5(4) . . ?
C44 O2 Zn1 135.7(4) . . ?
C44 O3 Zn2 134.5(4) . . ?
C2A N1 Zn1 100.1(6) . . ?
C2B N1 Zn1 101.1(4) . . ?
C2B N1 C13B 112.2(7) . . ?
C3 N1 Zn1 108.0(4) . . ?
C3 N1 C2A 85.3(8) . . ?
C3 N1 C2B 122.6(7) . . ?
C3 N1 C13B 106.5(7) . . ?
C13A N1 Zn1 115.1(9) . . ?
C13A N1 C2A 107.7(12) . . ?
C13A N1 C3 131.2(10) . . ?
C13B N1 Zn1 104.8(5) . . ?
C4 N2 Zn1 117.3(4) . . ?
C4 N2 C5 106.4(5) . . ?
C5 N2 Zn1 136.3(4) . . ?
C4 N3 C10 107.5(6) . . ?
C4 N3 C11 124.9(6) . . ?
C10 N3 C11 127.6(6) . . ?
C14 N4 Zn1 117.3(5) . . ?
C14 N4 C15 105.7(6) . . ?
C15 N4 Zn1 136.2(5) . . ?
C14 N5 C20 107.0(7) . . ?
C14 N5 C21 127.6(8) . . ?
C20 N5 C21 125.4(8) . . ?
C23A N6 Zn2 106.3(8) . . ?
C23A N6 C24A 106.2(13) . . ?
C23A N6 C34A 121.4(12) . . ?
C23B N6 Zn2 99.3(4) . . ?
C24A N6 Zn2 107.1(8) . . ?
C24B N6 Zn2 108.6(5) . . ?
C24B N6 C23B 112.0(7) . . ?
C34A N6 Zn2 108.8(9) . . ?
C34A N6 C24A 106.3(13) . . ?
C34B N6 Zn2 108.0(5) . . ?
C34B N6 C23B 110.6(7) . . ?
C34B N6 C24B 116.8(8) . . ?
C25 N7 Zn2 116.6(6) . . ?
C25 N7 C26 106.2(6) . . ?
C26 N7 Zn2 136.5(5) . . ?
C25 N8A C31 98.0(15) . . ?
C25 N8A C32A 131(2) . . ?
C31 N8A C32A 128(2) . . ?
C25 N8B C31 108.9(10) . . ?
C25 N8B C32B 123.6(12) . . ?
C31 N8B C32B 125.8(11) . . ?
C35 N9 Zn2 116.7(5) . . ?
C35 N9 C36 106.0(5) . . ?
C36 N9 Zn2 137.4(4) . . ?
C35 N10 C41 107.9(6) . . ?
C35 N10 C42A 123.3(19) . . ?
C35 N10 C43B 126.3(9) . . ?
C41 N10 C42A 126.5(19) . . ?
C41 N10 C43B 120.4(9) . . ?
O1 C1 H1A 102.1 . . ?
O1 C1 H1B 106.4 . . ?
O1 C1 C2B 111.0(6) . . ?
O1 C1 C23A 115.9(8) . . ?
O1 C1 C23B 113.8(6) . . ?
C2A C1 O1 122.3(9) . . ?
C2A C1 H1A 102.1 . . ?
C2A C1 C23A 108.9(11) . . ?
C2B C1 H1B 106.4 . . ?
C23A C1 H1A 102.1 . . ?
C23B C1 H1B 106.4 . . ?
C23B C1 C2B 112.1(7) . . ?
N1 C2A H2AA 110.4 . . ?
N1 C2A H2AB 110.4 . . ?
C1 C2A N1 106.5(12) . . ?
C1 C2A H2AA 110.4 . . ?
C1 C2A H2AB 110.4 . . ?
H2AA C2A H2AB 108.6 . . ?
N1 C2B C1 111.6(7) . . ?
N1 C2B H2BA 109.3 . . ?
N1 C2B H2BB 109.3 . . ?
C1 C2B H2BA 109.3 . . ?
C1 C2B H2BB 109.3 . . ?
H2BA C2B H2BB 108.0 . . ?
N1 C3 H3A 109.3 . . ?
N1 C3 H3B 109.3 . . ?
N1 C3 C4 111.7(6) . . ?
H3A C3 H3B 107.9 . . ?
C4 C3 H3A 109.3 . . ?
C4 C3 H3B 109.3 . . ?
N2 C4 N3 111.6(6) . . ?
N2 C4 C3 122.2(6) . . ?
N3 C4 C3 126.2(6) . . ?
C6 C5 N2 130.0(6) . . ?
C6 C5 C10 121.6(6) . . ?
C10 C5 N2 108.2(6) . . ?
C5 C6 H6 121.6 . . ?
C5 C6 C7 116.9(7) . . ?
C7 C6 H6 121.6 . . ?
C6 C7 H7 119.3 . . ?
C6 C7 C8 121.3(7) . . ?
C8 C7 H7 119.3 . . ?
C7 C8 H8 119.3 . . ?
C9 C8 C7 121.4(7) . . ?
C9 C8 H8 119.3 . . ?
C8 C9 H9 121.3 . . ?
C8 C9 C10 117.3(8) . . ?
C10 C9 H9 121.3 . . ?
N3 C10 C5 106.3(6) . . ?
N3 C10 C9 132.2(7) . . ?
C5 C10 C9 121.4(7) . . ?
N3 C11 H11A 109.5 . . ?
N3 C11 H11B 109.5 . . ?
N3 C11 C12 110.9(7) . . ?
H11A C11 H11B 108.1 . . ?
C12 C11 H11A 109.5 . . ?
C12 C11 H11B 109.5 . . ?
C11 C12 H12A 109.5 . . ?
C11 C12 H12B 109.5 . . ?
C11 C12 H12C 109.5 . . ?
H12A C12 H12B 109.5 . . ?
H12A C12 H12C 109.5 . . ?
H12B C12 H12C 109.5 . . ?
N1 C13A H13A 112.4 . . ?
N1 C13A H13B 112.4 . . ?
N1 C13A C14 96.9(12) . . ?
H13A C13A H13B 109.9 . . ?
C14 C13A H13A 112.4 . . ?
C14 C13A H13B 112.4 . . ?
N1 C13B H13C 109.9 . . ?
N1 C13B H13D 109.9 . . ?
H13C C13B H13D 108.3 . . ?
C14 C13B N1 109.0(7) . . ?
C14 C13B H13C 109.9 . . ?
C14 C13B H13D 109.9 . . ?
N4 C14 N5 112.5(8) . . ?
N4 C14 C13A 119.1(8) . . ?
N4 C14 C13B 121.8(7) . . ?
N5 C14 C13A 122.8(9) . . ?
N5 C14 C13B 124.0(8) . . ?
N4 C15 C20 109.1(7) . . ?
C16 C15 N4 130.5(7) . . ?
C16 C15 C20 120.3(7) . . ?
C15 C16 H16 121.4 . . ?
C15 C16 C17 117.3(8) . . ?
C17 C16 H16 121.4 . . ?
C16 C17 H17 119.9 . . ?
C18 C17 C16 120.3(10) . . ?
C18 C17 H17 119.9 . . ?
C17 C18 H18 118.3 . . ?
C19 C18 C17 123.4(10) . . ?
C19 C18 H18 118.3 . . ?
C18 C19 H19 122.2 . . ?
C18 C19 C20 115.6(9) . . ?
C20 C19 H19 122.2 . . ?
N5 C20 C15 105.5(7) . . ?
N5 C20 C19 131.7(9) . . ?
C19 C20 C15 122.8(9) . . ?
N5 C21 H21A 109.9 . . ?
N5 C21 H21B 109.9 . . ?
N5 C21 C22 108.9(10) . . ?
H21A C21 H21B 108.3 . . ?
C22 C21 H21A 109.9 . . ?
C22 C21 H21B 109.9 . . ?
C21 C22 H22A 109.5 . . ?
C21 C22 H22B 109.5 . . ?
C21 C22 H22C 109.5 . . ?
H22A C22 H22B 109.5 . . ?
H22A C22 H22C 109.5 . . ?
H22B C22 H22C 109.5 . . ?
N6 C23A C1 108.6(12) . . ?
N6 C23A H23A 110.0 . . ?
N6 C23A H23B 110.0 . . ?
C1 C23A H23A 110.0 . . ?
C1 C23A H23B 110.0 . . ?
H23A C23A H23B 108.4 . . ?
N6 C23B H23C 109.5 . . ?
N6 C23B H23D 109.5 . . ?
C1 C23B N6 110.9(7) . . ?
C1 C23B H23C 109.5 . . ?
C1 C23B H23D 109.5 . . ?
H23C C23B H23D 108.1 . . ?
N6 C24A H24A 111.8 . . ?
N6 C24A H24B 111.8 . . ?
H24A C24A H24B 109.5 . . ?
C25 C24A N6 100.1(13) . . ?
C25 C24A H24A 111.8 . . ?
C25 C24A H24B 111.8 . . ?
N6 C24B H24C 110.7 . . ?
N6 C24B H24D 110.7 . . ?
N6 C24B C25 105.3(8) . . ?
H24C C24B H24D 108.8 . . ?
C25 C24B H24C 110.7 . . ?
C25 C24B H24D 110.7 . . ?
N7 C25 N8A 115.5(13) . . ?
N7 C25 N8B 110.1(9) . . ?
N7 C25 C24A 119.9(11) . . ?
N7 C25 C24B 122.9(8) . . ?
N8A C25 C24A 121.7(15) . . ?
N8B C25 C24B 127.0(9) . . ?
C27 C26 N7 131.0(7) . . ?
C27 C26 C31 120.3(7) . . ?
C31 C26 N7 108.7(7) . . ?
C26 C27 H27 121.4 . . ?
C26 C27 C28 117.2(7) . . ?
C28 C27 H27 121.4 . . ?
C27 C28 H28 119.1 . . ?
C27 C28 C29 121.8(8) . . ?
C29 C28 H28 119.1 . . ?
C28 C29 H29 118.9 . . ?
C30 C29 C28 122.2(8) . . ?
C30 C29 H29 118.9 . . ?
C29 C30 H30 122.3 . . ?
C31 C30 C29 115.4(8) . . ?
C31 C30 H30 122.3 . . ?
N8B C31 C26 104.0(8) . . ?
N8B C31 C30 132.7(9) . . ?
C26 C31 N8A 106.8(11) . . ?
C30 C31 N8A 127.8(12) . . ?
C30 C31 C26 123.0(8) . . ?
N8A C32A H32A 109.6 . . ?
N8A C32A H32B 109.6 . . ?
H32A C32A H32B 108.1 . . ?
C33A C32A N8A 110(2) . . ?
C33A C32A H32A 109.6 . . ?
C33A C32A H32B 109.6 . . ?
N8B C32B H32C 109.5 . . ?
N8B C32B H32D 109.5 . . ?
N8B C32B C33B 110.5(11) . . ?
H32C C32B H32D 108.1 . . ?
C33B C32B H32C 109.5 . . ?
C33B C32B H32D 109.5 . . ?
C32A C33A H33A 109.5 . . ?
C32A C33A H33B 109.5 . . ?
C32A C33A H33C 109.5 . . ?
H33A C33A H33B 109.5 . . ?
H33A C33A H33C 109.5 . . ?
H33B C33A H33C 109.5 . . ?
C32B C33B H33D 109.5 . . ?
C32B C33B H33E 109.5 . . ?
C32B C33B H33F 109.5 . . ?
H33D C33B H33E 109.5 . . ?
H33D C33B H33F 109.5 . . ?
H33E C33B H33F 109.5 . . ?
N6 C34A H34A 110.5 . . ?
N6 C34A H34B 110.5 . . ?
N6 C34A C35 106.2(13) . . ?
H34A C34A H34B 108.7 . . ?
C35 C34A H34A 110.5 . . ?
C35 C34A H34B 110.5 . . ?
N6 C34B H34C 109.6 . . ?
N6 C34B H34D 109.6 . . ?
N6 C34B C35 110.4(8) . . ?
H34C C34B H34D 108.1 . . ?
C35 C34B H34C 109.6 . . ?
C35 C34B H34D 109.6 . . ?
N9 C35 N10 111.8(7) . . ?
N9 C35 C34A 123.6(10) . . ?
N9 C35 C34B 122.4(7) . . ?
N10 C35 C34A 122.0(10) . . ?
N10 C35 C34B 124.5(8) . . ?
C37 C36 N9 130.1(6) . . ?
C37 C36 C41 121.3(7) . . ?
C41 C36 N9 108.6(6) . . ?
C36 C37 H37 121.5 . . ?
C36 C37 C38 117.0(7) . . ?
C38 C37 H37 121.5 . . ?
C37 C38 H38 119.4 . . ?
C37 C38 C39 121.2(8) . . ?
C39 C38 H38 119.4 . . ?
C38 C39 H39 119.0 . . ?
C40 C39 C38 122.1(7) . . ?
C40 C39 H39 119.0 . . ?
C39 C40 H40 121.4 . . ?
C39 C40 C41 117.2(8) . . ?
C41 C40 H40 121.4 . . ?
N10 C41 C36 105.7(6) . . ?
N10 C41 C40 133.1(8) . . ?
C36 C41 C40 121.2(8) . . ?
N10 C42A H42A 110.0 . . ?
N10 C42A H42B 110.0 . . ?
N10 C42A C43A 109(3) . . ?
H42A C42A H42B 108.4 . . ?
C43A C42A H42A 110.0 . . ?
C43A C42A H42B 110.0 . . ?
H42C C42B H42D 109.5 . . ?
H42C C42B H42E 109.5 . . ?
H42D C42B H42E 109.5 . . ?
C43B C42B H42C 109.5 . . ?
C43B C42B H42D 109.5 . . ?
C43B C42B H42E 109.5 . . ?
C42A C43A H43A 109.5 . . ?
C42A C43A H43B 109.5 . . ?
C42A C43A H43C 109.5 . . ?
H43A C43A H43B 109.5 . . ?
H43A C43A H43C 109.5 . . ?
H43B C43A H43C 109.5 . . ?
N10 C43B H43D 113.1 . . ?
N10 C43B H43E 113.1 . . ?
C42B C43B N10 92.9(16) . . ?
C42B C43B H43D 113.1 . . ?
C42B C43B H43E 113.1 . . ?
H43D C43B H43E 110.5 . . ?
O2 C44 O3 126.2(6) . . ?
O2 C44 C45 116.5(6) . . ?
O3 C44 C45 117.3(6) . . ?
C46 C45 C44 118.0(7) . . ?
C50 C45 C44 120.6(7) . . ?
C50 C45 C46 121.4(7) . . ?
C45 C46 H46 120.9 . . ?
C47 C46 C45 118.3(8) . . ?
C47 C46 H46 120.9 . . ?
C46 C47 H47 119.8 . . ?
C48 C47 C46 120.4(9) . . ?
C48 C47 H47 119.8 . . ?
C47 C48 H48 120.3 . . ?
C47 C48 C49 119.4(9) . . ?
C49 C48 H48 120.3 . . ?
C48 C49 H49 120.2 . . ?
C50 C49 C48 119.7(9) . . ?
C50 C49 H49 120.2 . . ?
C45 C50 C49 120.7(8) . . ?
C45 C50 H50 119.6 . . ?
C49 C50 H50 119.6 . . ?
O4 Cl1 O7A 132.3(12) . . ?
O4 Cl1 O7B 100.5(7) . . ?
O5 Cl1 O4 109.0(6) . . ?
O5 Cl1 O6A 91.0(12) . . ?
O5 Cl1 O6B 122.1(8) . . ?
O5 Cl1 O7A 98.0(15) . . ?
O5 Cl1 O7B 110.1(8) . . ?
O6A Cl1 O4 116.8(18) . . ?
O6A Cl1 O7A 100.8(19) . . ?
O6B Cl1 O4 104.8(9) . . ?
O6B Cl1 O7B 108.1(8) . . ?
O8A Cl2A O10A 90(2) . . ?
O9A Cl2A O8A 91(2) . . ?
O9A Cl2A O10A 103(2) . . ?
O9A Cl2A O11A 108(2) . . ?
O11A Cl2A O8A 113(2) . . ?
O11A Cl2A O10A 140(2) . . ?
O9B Cl2B O8B 123.8(10) . . ?
O9B Cl2B O11B 117.2(10) . . ?
O10B Cl2B O8B 103.4(11) . . ?
O10B Cl2B O9B 105.2(12) . . ?
O10B Cl2B O11B 89.0(10) . . ?
O11B Cl2B O8B 110.7(12) . . ?

loop_
_geom_bond_atom_site_label_1
_geom_bond_atom_site_label_2
_geom_bond_distance
_geom_bond_site_symmetry_2
_geom_bond_publ_flag
Zn1 O1 1.962(4) . ?
Zn1 O2 1.996(5) . ?
Zn1 N1 2.349(5) . ?
Zn1 N2 2.006(5) . ?
Zn1 N4 2.032(6) . ?
Zn2 O1 1.976(4) . ?
Zn2 O3 2.007(4) . ?
Zn2 N6 2.342(5) . ?
Zn2 N7 2.029(6) . ?
Zn2 N9 2.027(5) . ?
O1 C1 1.400(7) . ?
O2 C44 1.241(8) . ?
O3 C44 1.264(8) . ?
N1 C2A 1.690(19) . ?
N1 C2B 1.441(11) . ?
N1 C3 1.398(9) . ?
N1 C13A 1.36(2) . ?
N1 C13B 1.535(11) . ?
N2 C4 1.322(8) . ?
N2 C5 1.399(8) . ?
N3 C4 1.351(8) . ?
N3 C10 1.384(9) . ?
N3 C11 1.477(9) . ?
N4 C14 1.309(10) . ?
N4 C15 1.380(9) . ?
N5 C14 1.355(10) . ?
N5 C20 1.373(11) . ?
N5 C21 1.467(11) . ?
N6 C23A 1.388(19) . ?
N6 C23B 1.529(11) . ?
N6 C24A 1.61(2) . ?
N6 C24B 1.438(12) . ?
N6 C34A 1.49(2) . ?
N6 C34B 1.430(12) . ?
N7 C25 1.312(10) . ?
N7 C26 1.401(9) . ?
N8A C25 1.42(3) . ?
N8A C31 1.52(3) . ?
N8A C32A 1.53(3) . ?
N8B C25 1.354(15) . ?
N8B C31 1.369(16) . ?
N8B C32B 1.480(17) . ?
N9 C35 1.321(9) . ?
N9 C36 1.400(8) . ?
N10 C35 1.353(9) . ?
N10 C41 1.379(10) . ?
N10 C42A 1.39(4) . ?
N10 C43B 1.66(2) . ?
C1 H1A 1.0000 . ?
C1 H1B 1.0000 . ?
C1 C2A 1.360(19) . ?
C1 C2B 1.521(11) . ?
C1 C23A 1.61(2) . ?
C1 C23B 1.436(11) . ?
C2A H2AA 0.9900 . ?
C2A H2AB 0.9900 . ?
C2B H2BA 0.9900 . ?
C2B H2BB 0.9900 . ?
C3 H3A 0.9900 . ?
C3 H3B 0.9900 . ?
C3 C4 1.497(10) . ?
C5 C6 1.379(9) . ?
C5 C10 1.384(9) . ?
C6 H6 0.9500 . ?
C6 C7 1.387(10) . ?
C7 H7 0.9500 . ?
C7 C8 1.403(12) . ?
C8 H8 0.9500 . ?
C8 C9 1.358(12) . ?
C9 H9 0.9500 . ?
C9 C10 1.396(10) . ?
C11 H11A 0.9900 . ?
C11 H11B 0.9900 . ?
C11 C12 1.501(13) . ?
C12 H12A 0.9800 . ?
C12 H12B 0.9800 . ?
C12 H12C 0.9800 . ?
C13A H13A 0.9900 . ?
C13A H13B 0.9900 . ?
C13A C14 1.84(2) . ?
C13B H13C 0.9900 . ?
C13B H13D 0.9900 . ?
C13B C14 1.438(13) . ?
C15 C16 1.371(11) . ?
C15 C20 1.395(10) . ?
C16 H16 0.9500 . ?
C16 C17 1.389(11) . ?
C17 H17 0.9500 . ?
C17 C18 1.386(14) . ?
C18 H18 0.9500 . ?
C18 C19 1.354(14) . ?
C19 H19 0.9500 . ?
C19 C20 1.375(12) . ?
C21 H21A 0.9900 . ?
C21 H21B 0.9900 . ?
C21 C22 1.503(17) . ?
C22 H22A 0.9800 . ?
C22 H22B 0.9800 . ?
C22 H22C 0.9800 . ?
C23A H23A 0.9900 . ?
C23A H23B 0.9900 . ?
C23B H23C 0.9900 . ?
C23B H23D 0.9900 . ?
C24A H24A 0.9900 . ?
C24A H24B 0.9900 . ?
C24A C25 1.51(2) . ?
C24B H24C 0.9900 . ?
C24B H24D 0.9900 . ?
C24B C25 1.573(13) . ?
C26 C27 1.374(10) . ?
C26 C31 1.396(10) . ?
C27 H27 0.9500 . ?
C27 C28 1.377(10) . ?
C28 H28 0.9500 . ?
C28 C29 1.380(12) . ?
C29 H29 0.9500 . ?
C29 C30 1.380(13) . ?
C30 H30 0.9500 . ?
C30 C31 1.379(11) . ?
C32A H32A 0.9900 . ?
C32A H32B 0.9900 . ?
C32A C33A 1.53(4) . ?
C32B H32C 0.9900 . ?
C32B H32D 0.9900 . ?
C32B C33B 1.600(18) . ?
C33A H33A 0.9800 . ?
C33A H33B 0.9800 . ?
C33A H33C 0.9800 . ?
C33B H33D 0.9800 . ?
C33B H33E 0.9800 . ?
C33B H33F 0.9800 . ?
C34A H34A 0.9900 . ?
C34A H34B 0.9900 . ?
C34A C35 1.52(2) . ?
C34B H34C 0.9900 . ?
C34B H34D 0.9900 . ?
C34B C35 1.498(14) . ?
C36 C37 1.388(10) . ?
C36 C41 1.394(10) . ?
C37 H37 0.9500 . ?
C37 C38 1.392(10) . ?
C38 H38 0.9500 . ?
C38 C39 1.400(12) . ?
C39 H39 0.9500 . ?
C39 C40 1.359(13) . ?
C40 H40 0.9500 . ?
C40 C41 1.404(10) . ?
C42A H42A 0.9900 . ?
C42A H42B 0.9900 . ?
C42A C43A 1.67(5) . ?
C42B H42C 0.9800 . ?
C42B H42D 0.9800 . ?
C42B H42E 0.9800 . ?
C42B C43B 1.25(2) . ?
C43A H43A 0.9800 . ?
C43A H43B 0.9800 . ?
C43A H43C 0.9800 . ?
C43B H43D 0.9900 . ?
C43B H43E 0.9900 . ?
C44 C45 1.497(9) . ?
C45 C46 1.426(11) . ?
C45 C50 1.345(10) . ?
C46 H46 0.9500 . ?
C46 C47 1.400(11) . ?
C47 H47 0.9500 . ?
C47 C48 1.390(13) . ?
C48 H48 0.9500 . ?
C48 C49 1.422(13) . ?
C49 H49 0.9500 . ?
C49 C50 1.387(11) . ?
C50 H50 0.9500 . ?
Cl1 O4 1.451(8) . ?
Cl1 O5 1.375(7) . ?
Cl1 O6A 1.443(14) . ?
Cl1 O6B 1.418(9) . ?
Cl1 O7A 1.456(14) . ?
Cl1 O7B 1.464(9) . ?
Cl2A O8A 1.363(15) . ?
Cl2A O9A 1.344(14) . ?
Cl2A O10A 1.437(15) . ?
Cl2A O11A 1.349(15) . ?
Cl2B O8B 1.443(12) . ?
Cl2B O9B 1.340(11) . ?
Cl2B O10B 1.320(13) . ?
Cl2B O11B 1.371(11) . ?

loop_
_geom_torsion_atom_site_label_1
_geom_torsion_atom_site_label_2
_geom_torsion_atom_site_label_3
_geom_torsion_atom_site_label_4
_geom_torsion
_geom_torsion_site_symmetry_1
_geom_torsion_site_symmetry_2
_geom_torsion_site_symmetry_3
_geom_torsion_site_symmetry_4
_geom_torsion_publ_flag
Zn1 O1 C1 C2A 19.3(12) . . . . ?
Zn1 O1 C1 C2B -30.1(7) . . . . ?
Zn1 O1 C1 C23A 156.5(8) . . . . ?
Zn1 O1 C1 C23B -157.7(6) . . . . ?
Zn1 O2 C44 O3 11.1(11) . . . . ?
Zn1 O2 C44 C45 -170.5(5) . . . . ?
Zn1 N1 C2A C1 35.8(12) . . . . ?
Zn1 N1 C2B C1 -40.0(7) . . . . ?
Zn1 N1 C3 C4 -18.4(8) . . . . ?
Zn1 N1 C13A C14 36.5(12) . . . . ?
Zn1 N1 C13B C14 -27.0(9) . . . . ?
Zn1 N2 C4 N3 -179.4(4) . . . . ?
Zn1 N2 C4 C3 1.0(9) . . . . ?
Zn1 N2 C5 C6 -4.2(11) . . . . ?
Zn1 N2 C5 C10 -179.6(5) . . . . ?
Zn1 N4 C14 N5 170.1(6) . . . . ?
Zn1 N4 C14 C13A 15.8(12) . . . . ?
Zn1 N4 C14 C13B -24.2(12) . . . . ?
Zn1 N4 C15 C16 15.2(12) . . . . ?
Zn1 N4 C15 C20 -166.6(6) . . . . ?
Zn2 O1 C1 C2A -153.9(11) . . . . ?
Zn2 O1 C1 C2B 156.6(5) . . . . ?
Zn2 O1 C1 C23A -16.8(10) . . . . ?
Zn2 O1 C1 C23B 29.0(8) . . . . ?
Zn2 O3 C44 O2 -8.9(11) . . . . ?
Zn2 O3 C44 C45 172.8(5) . . . . ?
Zn2 N6 C23A C1 -35.3(13) . . . . ?
Zn2 N6 C23B C1 41.3(7) . . . . ?
Zn2 N6 C24A C25 -32.8(15) . . . . ?
Zn2 N6 C24B C25 31.0(9) . . . . ?
Zn2 N6 C34A C35 -23.9(16) . . . . ?
Zn2 N6 C34B C35 21.1(10) . . . . ?
Zn2 N7 C25 N8A 156.8(12) . . . . ?
Zn2 N7 C25 N8B -179.1(7) . . . . ?
Zn2 N7 C25 C24A -41.9(17) . . . . ?
Zn2 N7 C25 C24B 3.2(13) . . . . ?
Zn2 N7 C26 C27 10.6(13) . . . . ?
Zn2 N7 C26 C31 -169.6(6) . . . . ?
Zn2 N9 C35 N10 179.5(5) . . . . ?
Zn2 N9 C35 C34A -18.3(15) . . . . ?
Zn2 N9 C35 C34B 11.9(11) . . . . ?
Zn2 N9 C36 C37 0.8(11) . . . . ?
Zn2 N9 C36 C41 -179.2(5) . . . . ?
O1 C1 C2A N1 -39.5(15) . . . . ?
O1 C1 C2B N1 49.6(9) . . . . ?
O1 C1 C23A N6 37.6(15) . . . . ?
O1 C1 C23B N6 -50.0(9) . . . . ?
O2 C44 C45 C46 -4.6(10) . . . . ?
O2 C44 C45 C50 177.7(7) . . . . ?
O3 C44 C45 C46 173.9(7) . . . . ?
O3 C44 C45 C50 -3.8(10) . . . . ?
N1 C3 C4 N2 13.7(11) . . . . ?
N1 C3 C4 N3 -165.8(7) . . . . ?
N1 C13A C14 N4 -36.4(15) . . . . ?
N1 C13A C14 N5 172.1(9) . . . . ?
N1 C13B C14 N4 36.0(13) . . . . ?
N1 C13B C14 N5 -160.0(9) . . . . ?
N2 C5 C6 C7 -174.7(6) . . . . ?
N2 C5 C10 N3 0.0(7) . . . . ?
N2 C5 C10 C9 176.7(6) . . . . ?
N4 C15 C16 C17 -178.8(7) . . . . ?
N4 C15 C20 N5 -2.6(9) . . . . ?
N4 C15 C20 C19 176.1(8) . . . . ?
N6 C24A C25 N7 50.1(19) . . . . ?
N6 C24A C25 N8A -149.9(15) . . . . ?
N6 C24B C25 N7 -25.7(13) . . . . ?
N6 C24B C25 N8B 157.0(10) . . . . ?
N6 C34A C35 N9 30(2) . . . . ?
N6 C34A C35 N10 -169.9(10) . . . . ?
N6 C34B C35 N9 -23.8(13) . . . . ?
N6 C34B C35 N10 170.2(8) . . . . ?
N7 C26 C27 C28 -177.9(7) . . . . ?
N7 C26 C31 N8A 13.4(12) . . . . ?
N7 C26 C31 N8B -8.4(10) . . . . ?
N7 C26 C31 C30 177.0(8) . . . . ?
N9 C36 C37 C38 -179.6(6) . . . . ?
N9 C36 C41 N10 -0.1(8) . . . . ?
N9 C36 C41 C40 179.5(7) . . . . ?
C2A N1 C3 C4 -117.5(9) . . . . ?
C2A N1 C13A C14 147.2(9) . . . . ?
C2A C1 C23A N6 -179.8(12) . . . . ?
C2B N1 C3 C4 -135.1(7) . . . . ?
C2B N1 C13B C14 81.9(10) . . . . ?
C2B C1 C23B N6 -177.0(7) . . . . ?
C3 N1 C2A C1 143.3(11) . . . . ?
C3 N1 C2B C1 80.0(9) . . . . ?
C3 N1 C13A C14 -113.2(11) . . . . ?
C3 N1 C13B C14 -141.4(8) . . . . ?
C4 N2 C5 C6 174.4(7) . . . . ?
C4 N2 C5 C10 -1.0(7) . . . . ?
C4 N3 C10 C5 1.0(7) . . . . ?
C4 N3 C10 C9 -175.2(7) . . . . ?
C4 N3 C11 C12 82.6(10) . . . . ?
C5 N2 C4 N3 1.7(7) . . . . ?
C5 N2 C4 C3 -177.9(7) . . . . ?
C5 C6 C7 C8 -1.8(10) . . . . ?
C6 C5 C10 N3 -175.9(6) . . . . ?
C6 C5 C10 C9 0.8(10) . . . . ?
C6 C7 C8 C9 2.5(12) . . . . ?
C7 C8 C9 C10 -1.4(11) . . . . ?
C8 C9 C10 N3 175.5(7) . . . . ?
C8 C9 C10 C5 -0.2(11) . . . . ?
C10 N3 C4 N2 -1.7(8) . . . . ?
C10 N3 C4 C3 177.9(7) . . . . ?
C10 N3 C11 C12 -96.0(10) . . . . ?
C10 C5 C6 C7 0.2(9) . . . . ?
C11 N3 C4 N2 179.4(6) . . . . ?
C11 N3 C4 C3 -1.0(12) . . . . ?
C11 N3 C10 C5 179.8(7) . . . . ?
C11 N3 C10 C9 3.6(13) . . . . ?
C13A N1 C2A C1 -84.8(14) . . . . ?
C13A N1 C3 C4 132.9(14) . . . . ?
C13B N1 C2B C1 -151.2(7) . . . . ?
C13B N1 C3 C4 93.8(8) . . . . ?
C14 N4 C15 C16 -175.7(8) . . . . ?
C14 N4 C15 C20 2.5(9) . . . . ?
C14 N5 C20 C15 1.7(10) . . . . ?
C14 N5 C20 C19 -176.8(10) . . . . ?
C14 N5 C21 C22 97.2(12) . . . . ?
C15 N4 C14 N5 -1.4(10) . . . . ?
C15 N4 C14 C13A -155.8(10) . . . . ?
C15 N4 C14 C13B 164.2(9) . . . . ?
C15 C16 C17 C18 1.5(13) . . . . ?
C16 C15 C20 N5 175.8(7) . . . . ?
C16 C15 C20 C19 -5.5(12) . . . . ?
C16 C17 C18 C19 -4.4(16) . . . . ?
C17 C18 C19 C20 2.2(16) . . . . ?
C18 C19 C20 N5 -179.0(10) . . . . ?
C18 C19 C20 C15 2.7(14) . . . . ?
C20 N5 C14 N4 -0.2(11) . . . . ?
C20 N5 C14 C13A 153.0(10) . . . . ?
C20 N5 C14 C13B -165.5(10) . . . . ?
C20 N5 C21 C22 -85.3(13) . . . . ?
C20 C15 C16 C17 3.1(11) . . . . ?
C21 N5 C14 N4 177.6(10) . . . . ?
C21 N5 C14 C13A -29.1(16) . . . . ?
C21 N5 C14 C13B 12.3(17) . . . . ?
C21 N5 C20 C15 -176.2(9) . . . . ?
C21 N5 C20 C19 5.3(16) . . . . ?
C23A N6 C24A C25 80.3(15) . . . . ?
C23A N6 C34A C35 -147.5(13) . . . . ?
C23A C1 C2A N1 -179.1(10) . . . . ?
C23B N6 C24B C25 139.7(7) . . . . ?
C23B N6 C34B C35 -86.6(9) . . . . ?
C23B C1 C2B N1 178.1(7) . . . . ?
C24A N6 C23A C1 -149.1(11) . . . . ?
C24A N6 C34A C35 91.2(16) . . . . ?
C24B N6 C23B C1 -73.3(9) . . . . ?
C24B N6 C34B C35 143.7(8) . . . . ?
C25 N7 C26 C27 -179.9(8) . . . . ?
C25 N7 C26 C31 -0.1(9) . . . . ?
C25 N8A C31 C26 -20.0(16) . . . . ?
C25 N8A C31 C30 177.5(10) . . . . ?
C25 N8A C32A C33A -86(3) . . . . ?
C25 N8B C31 C26 13.8(12) . . . . ?
C25 N8B C31 C30 -172.3(11) . . . . ?
C25 N8B C32B C33B 83.4(14) . . . . ?
C26 N7 C25 N8A -15.1(16) . . . . ?
C26 N7 C25 N8B 9.0(11) . . . . ?
C26 N7 C25 C24A 146.1(14) . . . . ?
C26 N7 C25 C24B -168.7(9) . . . . ?
C26 C27 C28 C29 0.5(12) . . . . ?
C27 C26 C31 N8A -166.7(11) . . . . ?
C27 C26 C31 N8B 171.4(8) . . . . ?
C27 C26 C31 C30 -3.2(12) . . . . ?
C27 C28 C29 C30 -2.8(14) . . . . ?
C28 C29 C30 C31 1.9(15) . . . . ?
C29 C30 C31 N8A 160.9(14) . . . . ?
C29 C30 C31 N8B -171.9(11) . . . . ?
C29 C30 C31 C26 1.0(14) . . . . ?
C31 N8A C25 N7 21.9(18) . . . . ?
C31 N8A C25 C24A -139.0(17) . . . . ?
C31 N8A C32A C33A 68(3) . . . . ?
C31 N8B C25 N7 -14.8(13) . . . . ?
C31 N8B C25 C24B 162.7(10) . . . . ?
C31 N8B C32B C33B -80.0(16) . . . . ?
C31 C26 C27 C28 2.3(10) . . . . ?
C32A N8A C25 N7 -179(2) . . . . ?
C32A N8A C25 C24A 20(4) . . . . ?
C32A N8A C31 C26 180(2) . . . . ?
C32A N8A C31 C30 17(3) . . . . ?
C32B N8B C25 N7 179.3(11) . . . . ?
C32B N8B C25 C24B -3.2(19) . . . . ?
C32B N8B C31 C26 179.3(12) . . . . ?
C32B N8B C31 C30 -7(2) . . . . ?
C34A N6 C23A C1 89.5(16) . . . . ?
C34A N6 C24A C25 -149.1(14) . . . . ?
C34B N6 C23B C1 154.6(8) . . . . ?
C34B N6 C24B C25 -91.3(9) . . . . ?
C35 N9 C36 C37 -180.0(7) . . . . ?
C35 N9 C36 C41 0.0(8) . . . . ?
C35 N10 C41 C36 0.1(9) . . . . ?
C35 N10 C41 C40 -179.4(9) . . . . ?
C35 N10 C42A C43A -91(3) . . . . ?
C35 N10 C43B C42B 92.9(16) . . . . ?
C36 N9 C35 N10 0.1(9) . . . . ?
C36 N9 C35 C34A 162.4(13) . . . . ?
C36 N9 C35 C34B -167.5(8) . . . . ?
C36 C37 C38 C39 -0.2(10) . . . . ?
C37 C36 C41 N10 179.9(7) . . . . ?
C37 C36 C41 C40 -0.5(11) . . . . ?
C37 C38 C39 C40 0.0(12) . . . . ?
C38 C39 C40 C41 -0.1(13) . . . . ?
C39 C40 C41 N10 179.7(9) . . . . ?
C39 C40 C41 C36 0.3(12) . . . . ?
C41 N10 C35 N9 -0.2(10) . . . . ?
C41 N10 C35 C34A -162.7(13) . . . . ?
C41 N10 C35 C34B 167.2(9) . . . . ?
C41 N10 C42A C43A 108(3) . . . . ?
C41 N10 C43B C42B -116.4(15) . . . . ?
C41 C36 C37 C38 0.5(10) . . . . ?
C42A N10 C35 N9 -164(2) . . . . ?
C42A N10 C35 C34A 33(3) . . . . ?
C42A N10 C41 C36 163(2) . . . . ?
C42A N10 C41 C40 -16(3) . . . . ?
C43B N10 C35 N9 153.5(11) . . . . ?
C43B N10 C35 C34B -39.1(16) . . . . ?
C43B N10 C41 C36 -155.4(10) . . . . ?
C43B N10 C41 C40 25.1(15) . . . . ?
C44 C45 C46 C47 179.9(8) . . . . ?
C44 C45 C50 C49 -178.6(8) . . . . ?
C45 C46 C47 C48 -0.5(15) . . . . ?
C46 C45 C50 C49 3.8(13) . . . . ?
C46 C47 C48 C49 2.0(17) . . . . ?
C47 C48 C49 C50 -0.7(16) . . . . ?
C48 C49 C50 C45 -2.2(15) . . . . ?
C50 C45 C46 C47 -2.4(13) . . . . ?
